data_7051175
loop_
_publ_author_name
'Yanxiong Ke'
'Gaofei He'
'Jianmin Li'
'Yugen Zhang'
'Sheming Lu'

_publ_section_title
;
 A new mixed divalent metal phosphate with zeolite thomsonite framework
 topology
;
_journal_issue 12
_journal_name_full 'New J. Chem.'
_journal_page_first 1627
_journal_page_last 1630
_journal_paper_doi 10.1039/b104331p
_journal_volume 25
_journal_year 2001
_chemical_formula_sum 'C12 H42 Co10 N8 O43 P10'
_chemical_formula_weight 1885.54
_space_group_IT_number 7
_symmetry_cell_setting monoclinic
_symmetry_space_group_name_Hall 'P -2yac'
_symmetry_space_group_name_H-M 'P 1 n 1'
_atom_sites_solution_hydrogens geom
_atom_sites_solution_primary direct
_atom_sites_solution_secondary difmap
_cell_angle_alpha 90.00
_cell_angle_beta 91.110(2)
_cell_angle_gamma 90.00
_cell_formula_units_Z 2
_cell_length_a 13.0469(14)
_cell_length_b 14.1260(16)
_cell_length_c 14.2105(16)
_cell_measurement_temperature 293(2)
_cell_volume 2618.5(5)
_computing_cell_refinement 'Bruker SMART'
_computing_data_collection 'Bruker SMART'
_computing_data_reduction 'Bruker SHELXTL'
_computing_molecular_graphics 'Bruker SHELXTL'
_computing_publication_material 'Bruker SHELXTL'
_computing_structure_refinement 'SHELXL-97 (Sheldrick, 1997)'
_computing_structure_solution 'SHELXS-97 (Sheldrick, 1990)'
_diffrn_ambient_temperature 293(2)
_diffrn_measurement_device_type 'CCD area detector'
_diffrn_measurement_method 'phi and omega scans'
_diffrn_radiation_monochromator graphite
_diffrn_radiation_source 'fine-focus sealed tube'
_diffrn_radiation_type MoK\a
_diffrn_radiation_wavelength 0.71073
_diffrn_reflns_av_R_equivalents 0.0375
_diffrn_reflns_av_sigmaI/netI 0.0610
_diffrn_reflns_limit_h_max 18
_diffrn_reflns_limit_h_min -17
_diffrn_reflns_limit_k_max 19
_diffrn_reflns_limit_k_min -19
_diffrn_reflns_limit_l_max 16
_diffrn_reflns_limit_l_min -20
_diffrn_reflns_number 19152
_diffrn_reflns_theta_max 30.26
_diffrn_reflns_theta_min 1.44
_diffrn_standards_decay_% 0.1
_exptl_absorpt_coefficient_mu 7.014
_exptl_absorpt_correction_T_max 0.89
_exptl_absorpt_correction_T_min 0.76
_exptl_absorpt_correction_type SADABS
_exptl_crystal_density_diffrn 2.391
_exptl_crystal_density_method 'not measured'
_exptl_crystal_F_000 3736
_exptl_crystal_size_max 0.6
_exptl_crystal_size_mid 0.4
_exptl_crystal_size_min 0.2
_refine_ls_abs_structure_details 'Flack H D (1983), Acta Cryst. A39, 876-881'
_refine_ls_abs_structure_Flack 0.375(14)
_refine_ls_extinction_method none
_refine_ls_goodness_of_fit_ref 1.000
_refine_ls_hydrogen_treatment mixed
_refine_ls_matrix_type full
_refine_ls_number_parameters 756
_refine_ls_number_reflns 10461
_refine_ls_number_restraints 2
_refine_ls_restrained_S_all 1.000
_refine_ls_R_factor_all 0.0496
_refine_ls_R_factor_gt 0.0430
_refine_ls_shift/su_max 2.389
_refine_ls_shift/su_mean 0.096
_refine_ls_structure_factor_coef Fsqd
_refine_ls_weighting_details 'calc w=1/[\s^2^(Fo^2^)+(0.0539P)^2^+0.0000P] where P=(Fo^2^+2Fc^2^)/3'
_refine_ls_weighting_scheme calc
_refine_ls_wR_factor_gt 0.1017
_refine_ls_wR_factor_ref 0.1038
_reflns_number_gt 9008
_reflns_number_total 10461
_reflns_threshold_expression >2sigma(I)
_cod_data_source_file b104331p.txt
_cod_data_source_block 99129nsu
_cod_depositor_comments
;
The following automatic conversions were performed:
'_symmetry_cell_setting' value 'Monoclinic' changed to 'monoclinic'
according to '/home/saulius/struct/CIF-dictionaries/cif_core.dic'
dictionary named 'cif_core.dic' version 2.4.1 from 2010-06-29.

Automatic conversion script
Id: cif_fix_enum 1527 2010-12-29 10:47:43Z saulius 
;
_cod_original_sg_symbol_H-M Pn
_cod_database_code 7051175

loop_
_symmetry_equiv_pos_as_xyz
'x, y, z'
'x+1/2, -y, z+1/2'

loop_
_atom_site_label
_atom_site_type_symbol
_atom_site_fract_x
_atom_site_fract_y
_atom_site_fract_z
_atom_site_U_iso_or_equiv
_atom_site_adp_type
_atom_site_occupancy
_atom_site_symmetry_multiplicity
_atom_site_calc_flag
_atom_site_refinement_flags
_atom_site_disorder_assembly
_atom_site_disorder_group
Co1 Co 0.23061(6) 0.12332(6) 0.26302(6) 0.01469(18) Uani 1 1 d . . .
Co2 Co -0.05662(7) -0.00097(6) 0.31871(7) 0.0167(2) Uani 1 1 d . . .
Co3 Co 0.24346(7) -0.12783(6) 0.28350(6) 0.01493(18) Uani 1 1 d . . .
Co4 Co 0.15621(6) 0.00824(6) 0.67085(7) 0.01379(19) Uani 1 1 d . . .
Co5 Co 0.11457(6) -0.02064(6) 0.91433(6) 0.01387(18) Uani 1 1 d . . .
Co6 Co 0.24630(6) 0.37530(6) 0.81763(6) 0.01424(18) Uani 1 1 d . . .
Co7 Co 0.27897(6) 0.62126(6) 0.80324(6) 0.01495(18) Uani 1 1 d . . .
Co8 Co 0.55276(6) 0.46775(7) 0.77137(7) 0.01667(19) Uani 1 1 d . . .
Co9 Co -0.15921(7) 0.51506(6) 0.91552(7) 0.01464(19) Uani 1 1 d . . .
Co10 Co -0.12210(7) 0.51789(7) 0.66890(7) 0.0172(2) Uani 1 1 d . . .
P1 P 0.09689(15) -0.01613(13) 0.14303(14) 0.0195(4) Uani 1 1 d . . .
P2 P 0.14257(14) -0.00223(13) 0.43721(14) 0.0206(4) Uani 1 1 d . . .
P3 P 0.27141(13) -0.14551(13) 0.80124(14) 0.0186(4) Uani 1 1 d . . .
P4 P -0.06293(14) -0.01270(14) 0.76139(15) 0.0209(4) Uani 1 1 d . . .
P5 P 0.24963(13) 0.14133(12) 0.83134(13) 0.0178(4) Uani 1 1 d . . .
P6 P 0.35426(13) 0.46619(13) 0.64634(13) 0.0188(4) Uani 1 1 d . . .
P7 P 0.40075(14) 0.49076(13) 0.93940(14) 0.0182(4) Uani 1 1 d . . .
P8 P 0.06060(14) 0.51725(13) 0.81834(15) 0.0189(4) Uani 1 1 d . . .
P9 P -0.24834(14) 0.35548(12) 0.78721(14) 0.0206(4) Uani 1 1 d . . .
P10 P -0.27984(13) 0.63994(12) 0.75666(14) 0.0180(3) Uani 1 1 d . . .
O1 O 0.1396(4) -0.1092(4) 0.1841(4) 0.0353(13) Uani 1 1 d . . .
O2 O 0.1764(4) 0.0635(4) 0.1471(4) 0.0265(11) Uani 1 1 d . . .
O3 O -0.0010(4) 0.0110(4) 0.1947(4) 0.0348(13) Uani 1 1 d . . .
O4 O 0.2046(5) -0.0899(5) 0.4069(4) 0.054(2) Uani 1 1 d . . .
O5 O 0.1577(5) 0.0803(5) 0.3706(4) 0.0481(17) Uani 1 1 d . . .
O6 O 0.0288(4) -0.0285(5) 0.4311(4) 0.0373(15) Uani 1 1 d . . .
O7 O 0.1747(4) 0.0246(4) 0.5371(4) 0.0340(13) Uani 1 1 d . . .
O8 O 0.2590(4) -0.0833(4) 0.7124(4) 0.0271(11) Uani 1 1 d . . .
O9 O 0.1786(4) -0.1369(4) 0.8661(4) 0.0273(11) Uani 1 1 d . . .
O10 O 0.3683(4) -0.1105(4) 0.8561(4) 0.0287(12) Uani 1 1 d . . .
O11 O 0.2859(4) -0.2472(3) 0.7710(4) 0.0323(12) Uani 1 1 d . . .
O12 O 0.0155(4) -0.0264(4) 0.6837(4) 0.0324(14) Uani 1 1 d . . .
O13 O -0.0141(4) 0.0147(4) 0.8551(4) 0.0379(15) Uani 1 1 d . . .
O14 O -0.1220(4) -0.1058(4) 0.7721(5) 0.0396(15) Uani 1 1 d . . .
O15 O -0.1374(4) 0.0657(4) 0.7294(4) 0.0328(13) Uani 1 1 d . . .
O16 O 0.1837(4) 0.1222(3) 0.7420(4) 0.0273(11) Uani 1 1 d . . .
O17 O 0.0663(4) -0.0337(4) 1.0401(4) 0.0341(13) Uani 1 1 d . . .
O18 O 0.2168(4) 0.0804(4) 0.9140(4) 0.0266(11) Uani 1 1 d . . .
O19 O 0.3651(4) 0.1218(4) 0.8127(4) 0.0272(12) Uani 1 1 d . . .
O20 O 0.2396(4) 0.2453(3) 0.8616(4) 0.0280(11) Uani 1 1 d . . .
O21 O 0.3020(4) 0.4333(4) 0.9301(4) 0.0257(11) Uani 1 1 d . . .
O22 O 0.3221(4) 0.3773(4) 0.7025(4) 0.0336(13) Uani 1 1 d . . .
O23 O 0.3149(4) 0.4563(4) 0.5452(4) 0.0295(12) Uani 1 1 d . . .
O24 O 0.4711(4) 0.4718(5) 0.6510(4) 0.0377(15) Uani 1 1 d . . .
O25 O 0.3037(5) 0.5525(4) 0.6876(4) 0.0421(15) Uani 1 1 d . . .
O26 O 0.3866(4) 0.5878(4) 0.8923(4) 0.0307(12) Uani 1 1 d . . .
O27 O 0.4888(4) 0.4377(4) 0.8906(4) 0.0278(11) Uani 1 1 d . . .
O28 O 0.1441(3) 0.5894(4) 0.8477(4) 0.0262(11) Uani 1 1 d . . .
O29 O -0.0121(4) 0.5103(4) 0.9005(5) 0.0332(14) Uani 1 1 d . . .
O30 O 0.1066(4) 0.4198(4) 0.7996(4) 0.0341(13) Uani 1 1 d . . .
O31 O 0.0074(4) 0.5541(4) 0.7287(4) 0.0279(12) Uani 1 1 d . . .
O32 O -0.0689(4) 0.4984(4) 0.5424(4) 0.0275(12) Uani 1 1 d . . .
O33 O -0.1790(5) 0.4023(4) 0.7158(5) 0.0481(17) Uani 1 1 d . . .
O34 O -0.3598(4) 0.3561(4) 0.7514(5) 0.0416(16) Uani 1 1 d . . .
O35 O -0.2095(5) 0.2535(4) 0.7973(5) 0.0486(18) Uani 1 1 d . . .
O36 O -0.2411(4) 0.4064(4) 0.8822(4) 0.0400(15) Uani 1 1 d . . .
O37 O -0.1970(4) 0.6219(4) 0.8315(4) 0.0323(13) Uani 1 1 d . . .
O38 O -0.3792(4) 0.5882(4) 0.7792(4) 0.0344(13) Uani 1 1 d . . .
O39 O -0.3061(4) 0.7449(4) 0.7516(4) 0.0358(14) Uani 1 1 d . . .
O40 O -0.2379(4) 0.6085(4) 0.6607(4) 0.0364(13) Uani 1 1 d . . .
O41 O 0.1578(5) 0.5604(5) 0.0498(5) 0.0524(17) Uani 1 1 d . . .
O42 O 0.3533(5) 0.9747(5) 0.0377(5) 0.0482(16) Uani 1 1 d . . .
O43 O 0.7242(6) 0.2364(5) 0.5410(6) 0.0600(19) Uani 1 1 d . . .
C1 C 0.4755(6) 0.2428(6) 0.4540(5) 0.0323(17) Uani 1 1 d . . .
H1A H 0.5047 0.2975 0.4859 0.039 Uiso 1 1 calc R . .
H1B H 0.5185 0.1886 0.4687 0.039 Uiso 1 1 calc R . .
C2 C 0.3661(6) 0.2248(6) 0.4905(6) 0.0347(18) Uani 1 1 d . . .
H2A H 0.3316 0.2849 0.4991 0.042 Uiso 1 1 calc R . .
H2B H 0.3272 0.1886 0.4441 0.042 Uiso 1 1 calc R . .
C3 C 0.3691(7) 0.1716(6) 0.5825(6) 0.043(2) Uani 1 1 d . . .
H3A H 0.3959 0.1085 0.5719 0.051 Uiso 1 1 calc R . .
H3B H 0.2997 0.1650 0.6051 0.051 Uiso 1 1 calc R . .
C4 C 0.1589(6) 0.6904(6) 0.5609(6) 0.0358(19) Uani 1 1 d . . .
H4A H 0.1833 0.7082 0.4994 0.043 Uiso 1 1 calc R . .
H4B H 0.2147 0.6997 0.6060 0.043 Uiso 1 1 calc R . .
C5 C 0.0713(8) 0.7541(7) 0.5863(7) 0.047(2) Uani 1 1 d . . .
H5A H 0.0969 0.8186 0.5894 0.057 Uiso 1 1 calc R . .
H5B H 0.0494 0.7372 0.6489 0.057 Uiso 1 1 calc R . .
C6 C -0.0219(8) 0.7527(7) 0.5210(8) 0.050(2) Uani 1 1 d . . .
H6A H -0.0572 0.6928 0.5278 0.060 Uiso 1 1 calc R . .
H6B H -0.0685 0.8027 0.5392 0.060 Uiso 1 1 calc R . .
C7 C -0.0658(10) 0.1945(9) 0.0695(11) 0.083(4) Uani 1 1 d . . .
H7A H -0.1141 0.2386 0.0966 0.099 Uiso 1 1 calc R . .
H7B H -0.0132 0.1807 0.1167 0.099 Uiso 1 1 calc R . .
C8 C -0.0195(10) 0.2370(9) -0.0126(8) 0.068(3) Uani 1 1 d . . .
H8A H -0.0710 0.2680 -0.0519 0.082 Uiso 1 1 calc R . .
H8B H 0.0149 0.1894 -0.0497 0.082 Uiso 1 1 calc R . .
C9 C 0.0593(7) 0.3107(7) 0.0279(9) 0.058(3) Uani 1 1 d . . .
H9A H 0.0653 0.3636 -0.0152 0.069 Uiso 1 1 calc R . .
H9B H 0.0361 0.3348 0.0877 0.069 Uiso 1 1 calc R . .
C10 C 0.0662(12) 0.2879(10) 0.6152(15) 0.164(11) Uani 1 1 d . . .
H10A H 0.0683 0.3555 0.6035 0.196 Uiso 1 1 calc R . .
H10B H 0.1352 0.2622 0.6144 0.196 Uiso 1 1 calc R . .
C11 C 0.0076(10) 0.2463(9) 0.5595(17) 0.142(10) Uani 1 1 d . . .
H11A H -0.0599 0.2748 0.5543 0.170 Uiso 1 1 calc R . .
H11B H 0.0026 0.1788 0.5710 0.170 Uiso 1 1 calc R . .
C12 C 0.0835(10) 0.2737(10) 0.4715(8) 0.070(3) Uani 1 1 d . . .
H12A H 0.1063 0.3389 0.4765 0.085 Uiso 1 1 calc R . .
H12B H 0.1431 0.2327 0.4713 0.085 Uiso 1 1 calc R . .
N1 N 0.4750(5) 0.2594(5) 0.3510(5) 0.0311(15) Uani 1 1 d . . .
H1C H 0.4605 0.2056 0.3211 0.047 Uiso 1 1 calc R . .
H1D H 0.5365 0.2799 0.3340 0.047 Uiso 1 1 calc R . .
H1E H 0.4279 0.3027 0.3361 0.047 Uiso 1 1 calc R . .
N2 N 0.4339(6) 0.2198(5) 0.6572(6) 0.047(2) Uani 1 1 d . . .
H2C H 0.4993 0.2188 0.6406 0.071 Uiso 1 1 calc R . .
H2D H 0.4273 0.1896 0.7117 0.071 Uiso 1 1 calc R . .
H2E H 0.4134 0.2795 0.6635 0.071 Uiso 1 1 calc R . .
N3 N 0.1310(5) 0.5898(5) 0.5594(5) 0.0327(15) Uani 1 1 d . . .
H3C H 0.0876 0.5779 0.6055 0.049 Uiso 1 1 calc R . .
H3D H 0.1872 0.5547 0.5675 0.049 Uiso 1 1 calc R . .
H3E H 0.1013 0.5757 0.5042 0.049 Uiso 1 1 calc R . .
N4 N 0.0051(7) 0.7657(5) 0.4220(6) 0.059(3) Uani 1 1 d . . .
H4C H 0.0420 0.8183 0.4162 0.088 Uiso 1 1 calc R . .
H4D H -0.0519 0.7704 0.3869 0.088 Uiso 1 1 calc R . .
H4E H 0.0416 0.7162 0.4030 0.088 Uiso 1 1 calc R . .
N5 N -0.1229(5) 0.1007(5) 0.0406(5) 0.0400(17) Uani 1 1 d . . .
H5C H -0.1661 0.1124 -0.0071 0.060 Uiso 1 1 calc R . .
H5D H -0.1575 0.0790 0.0894 0.060 Uiso 1 1 calc R . .
H5E H -0.0772 0.0577 0.0233 0.060 Uiso 1 1 calc R . .
N6 N 0.1613(5) 0.2632(5) 0.0409(5) 0.0394(17) Uani 1 1 d . . .
H6C H 0.1530 0.2079 0.0697 0.059 Uiso 1 1 calc R . .
H6D H 0.2026 0.2999 0.0757 0.059 Uiso 1 1 calc R . .
H6E H 0.1891 0.2536 -0.0151 0.059 Uiso 1 1 calc R . .
N7 N -0.0002(5) 0.2591(5) 0.7266(5) 0.0377(17) Uani 1 1 d . . .
H7C H -0.0672 0.2697 0.7191 0.056 Uiso 1 1 calc R . .
H7D H 0.0246 0.2954 0.7729 0.056 Uiso 1 1 calc R . .
H7E H 0.0101 0.1985 0.7410 0.056 Uiso 1 1 calc R . .
N8 N 0.0220(6) 0.2601(5) 0.3884(6) 0.048(2) Uani 1 1 d . . .
H8C H -0.0122 0.2059 0.3927 0.072 Uiso 1 1 calc R . .
H8D H 0.0621 0.2583 0.3385 0.072 Uiso 1 1 calc R . .
H8E H -0.0223 0.3078 0.3822 0.072 Uiso 1 1 calc R . .

loop_
_atom_site_aniso_label
_atom_site_aniso_U_11
_atom_site_aniso_U_22
_atom_site_aniso_U_33
_atom_site_aniso_U_23
_atom_site_aniso_U_13
_atom_site_aniso_U_12
Co1 0.0171(4) 0.0127(4) 0.0142(4) 0.0002(3) -0.0009(3) -0.0004(3)
Co2 0.0160(4) 0.0194(5) 0.0147(5) -0.0003(3) 0.0004(3) -0.0003(3)
Co3 0.0162(4) 0.0125(4) 0.0160(4) 0.0007(3) -0.0002(3) 0.0007(3)
Co4 0.0133(4) 0.0168(4) 0.0112(5) -0.0005(3) -0.0007(3) 0.0010(3)
Co5 0.0133(4) 0.0169(5) 0.0114(5) 0.0000(3) 0.0000(3) -0.0009(3)
Co6 0.0151(4) 0.0122(4) 0.0155(4) -0.0002(3) -0.0004(3) -0.0001(3)
Co7 0.0146(4) 0.0120(4) 0.0183(5) 0.0003(3) -0.0008(3) 0.0002(3)
Co8 0.0141(4) 0.0209(5) 0.0150(5) 0.0008(4) 0.0006(3) -0.0009(3)
Co9 0.0138(4) 0.0188(4) 0.0113(5) 0.0008(3) 0.0004(3) -0.0012(3)
Co10 0.0137(4) 0.0243(5) 0.0135(5) 0.0014(4) -0.0010(3) -0.0001(3)
P1 0.0195(9) 0.0233(10) 0.0156(10) -0.0003(7) -0.0007(7) -0.0018(7)
P2 0.0193(9) 0.0275(10) 0.0151(9) -0.0014(7) 0.0004(7) 0.0019(7)
P3 0.0196(8) 0.0162(8) 0.0203(9) 0.0001(7) 0.0015(6) 0.0003(6)
P4 0.0149(9) 0.0263(10) 0.0214(11) 0.0011(7) 0.0001(7) 0.0008(7)
P5 0.0198(8) 0.0146(8) 0.0191(9) 0.0001(7) 0.0006(7) -0.0009(6)
P6 0.0204(9) 0.0212(9) 0.0147(9) -0.0006(7) -0.0001(7) 0.0013(6)
P7 0.0168(9) 0.0234(9) 0.0143(10) 0.0001(7) -0.0003(7) -0.0004(6)
P8 0.0153(9) 0.0220(9) 0.0194(10) -0.0008(7) -0.0021(7) 0.0015(6)
P9 0.0223(8) 0.0159(8) 0.0237(9) -0.0005(7) -0.0002(7) -0.0013(7)
P10 0.0189(8) 0.0162(8) 0.0188(9) 0.0011(7) -0.0015(6) 0.0019(6)
O1 0.032(3) 0.028(3) 0.046(4) 0.003(3) -0.012(2) 0.000(2)
O2 0.026(2) 0.030(3) 0.023(3) -0.003(2) -0.004(2) -0.009(2)
O3 0.025(3) 0.051(4) 0.029(3) 0.003(3) 0.008(2) 0.005(2)
O4 0.054(4) 0.074(5) 0.033(4) -0.016(3) -0.004(3) 0.041(4)
O5 0.064(4) 0.055(4) 0.025(3) 0.012(3) 0.002(3) -0.015(3)
O6 0.024(3) 0.061(4) 0.026(3) 0.012(3) -0.008(2) -0.012(3)
O7 0.040(3) 0.043(3) 0.019(3) 0.000(2) -0.004(2) -0.012(2)
O8 0.028(3) 0.030(3) 0.024(3) 0.008(2) 0.000(2) 0.006(2)
O9 0.028(2) 0.028(3) 0.026(3) -0.003(2) 0.009(2) 0.001(2)
O10 0.028(3) 0.026(3) 0.033(3) -0.003(2) -0.004(2) -0.006(2)
O11 0.046(3) 0.016(2) 0.035(3) -0.002(2) 0.003(2) 0.003(2)
O12 0.018(3) 0.047(4) 0.032(4) -0.008(3) 0.007(2) -0.002(2)
O13 0.032(3) 0.053(4) 0.028(3) -0.007(3) -0.010(2) 0.010(3)
O14 0.026(3) 0.033(3) 0.059(4) 0.012(3) -0.010(3) -0.005(2)
O15 0.036(3) 0.030(3) 0.032(3) 0.000(2) -0.007(2) 0.017(2)
O16 0.034(3) 0.027(3) 0.021(3) 0.000(2) -0.006(2) -0.001(2)
O17 0.036(3) 0.047(4) 0.019(3) -0.005(3) 0.000(2) -0.015(3)
O18 0.026(2) 0.028(3) 0.026(3) 0.007(2) -0.003(2) -0.005(2)
O19 0.021(2) 0.030(3) 0.031(3) 0.002(2) 0.004(2) 0.001(2)
O20 0.043(3) 0.020(3) 0.021(3) -0.001(2) 0.006(2) 0.000(2)
O21 0.021(2) 0.035(3) 0.021(3) -0.002(2) -0.0005(19) -0.007(2)
O22 0.043(3) 0.033(3) 0.025(3) 0.003(2) 0.009(2) -0.004(2)
O23 0.030(3) 0.043(3) 0.016(3) 0.000(2) -0.002(2) -0.005(2)
O24 0.019(3) 0.071(4) 0.023(3) 0.009(3) -0.001(2) -0.008(3)
O25 0.053(4) 0.033(3) 0.041(4) -0.015(3) -0.001(3) 0.016(3)
O26 0.027(3) 0.027(3) 0.037(3) 0.009(2) -0.010(2) -0.002(2)
O27 0.026(2) 0.034(3) 0.024(3) 0.002(2) 0.008(2) 0.007(2)
O28 0.018(2) 0.032(3) 0.028(3) -0.003(2) -0.001(2) -0.006(2)
O29 0.019(3) 0.048(4) 0.033(4) 0.006(3) 0.002(2) 0.002(2)
O30 0.021(3) 0.027(3) 0.054(4) -0.007(3) 0.000(2) 0.004(2)
O31 0.021(2) 0.040(3) 0.023(3) 0.006(2) -0.004(2) 0.002(2)
O32 0.026(3) 0.042(3) 0.015(3) 0.001(2) -0.004(2) 0.007(2)
O33 0.055(4) 0.042(4) 0.048(4) -0.007(3) 0.023(3) -0.018(3)
O34 0.025(3) 0.044(4) 0.056(4) -0.024(3) -0.009(3) 0.009(2)
O35 0.053(4) 0.017(3) 0.075(5) 0.002(3) -0.035(3) -0.002(2)
O36 0.047(3) 0.044(4) 0.029(3) -0.008(3) 0.003(3) -0.023(3)
O37 0.033(3) 0.031(3) 0.032(3) 0.009(2) -0.009(2) -0.002(2)
O38 0.020(2) 0.036(3) 0.046(4) 0.004(3) 0.002(2) -0.007(2)
O39 0.040(3) 0.017(3) 0.049(4) 0.000(2) -0.014(3) 0.002(2)
O40 0.035(3) 0.047(4) 0.027(3) 0.001(3) 0.005(2) 0.017(3)
O41 0.049(4) 0.071(5) 0.037(4) -0.002(4) 0.001(3) 0.000(4)
O42 0.046(4) 0.058(4) 0.041(4) -0.005(3) -0.005(3) 0.000(3)
O43 0.067(5) 0.059(5) 0.054(4) -0.004(4) -0.010(4) -0.013(4)
C1 0.038(4) 0.043(5) 0.016(4) 0.004(3) 0.009(3) 0.006(3)
C2 0.028(4) 0.045(5) 0.031(4) 0.009(4) 0.002(3) 0.001(3)
C3 0.045(5) 0.041(5) 0.042(5) 0.013(4) 0.012(4) 0.009(4)
C4 0.041(4) 0.034(4) 0.032(4) -0.002(4) -0.008(4) -0.013(3)
C5 0.069(7) 0.042(5) 0.032(5) -0.009(4) 0.005(5) -0.001(5)
C6 0.053(5) 0.032(5) 0.064(7) -0.007(5) -0.005(5) 0.010(4)
C7 0.065(8) 0.070(8) 0.113(12) 0.025(8) 0.016(8) 0.017(6)
C8 0.069(8) 0.081(9) 0.054(7) 0.008(6) -0.008(6) 0.011(6)
C9 0.045(5) 0.042(6) 0.086(8) 0.000(6) -0.010(5) -0.009(4)
C10 0.108(12) 0.055(9) 0.32(3) 0.030(13) -0.137(17) -0.016(8)
C11 0.047(7) 0.053(8) 0.32(3) 0.033(13) -0.068(12) -0.015(6)
C12 0.077(8) 0.098(10) 0.037(6) 0.015(6) 0.008(6) 0.010(7)
N1 0.025(3) 0.040(4) 0.029(4) 0.004(3) 0.004(3) -0.001(3)
N2 0.048(4) 0.047(5) 0.047(5) 0.015(4) 0.016(4) 0.017(4)
N3 0.025(3) 0.041(4) 0.032(4) -0.002(3) -0.008(3) 0.005(3)
N4 0.079(6) 0.032(5) 0.065(6) -0.006(4) -0.037(5) 0.013(4)
N5 0.032(3) 0.043(4) 0.044(4) 0.011(4) -0.011(3) -0.008(3)
N6 0.035(4) 0.055(5) 0.028(4) -0.003(3) 0.005(3) -0.009(3)
N7 0.037(4) 0.034(4) 0.041(5) -0.004(3) 0.007(3) 0.003(3)
N8 0.044(4) 0.029(4) 0.071(6) 0.009(4) 0.019(4) 0.005(3)

loop_
_atom_type_symbol
_atom_type_description
_atom_type_scat_dispersion_real
_atom_type_scat_dispersion_imag
_atom_type_scat_source
Co Co 0.3494 0.9721 'International Tables Vol C Tables 4.2.6.8 and 6.1.1.4'
P P 0.1023 0.0942 'International Tables Vol C Tables 4.2.6.8 and 6.1.1.4'
O O 0.0106 0.0060 'International Tables Vol C Tables 4.2.6.8 and 6.1.1.4'
C C 0.0033 0.0016 'International Tables Vol C Tables 4.2.6.8 and 6.1.1.4'
N N 0.0061 0.0033 'International Tables Vol C Tables 4.2.6.8 and 6.1.1.4'
H H 0.0000 0.0000 'International Tables Vol C Tables 4.2.6.8 and 6.1.1.4'

loop_
_geom_angle_atom_site_label_1
_geom_angle_atom_site_label_2
_geom_angle_atom_site_label_3
_geom_angle
_geom_angle_site_symmetry_1
_geom_angle_site_symmetry_3
_geom_angle_publ_flag
O5 Co1 O39 104.3(3) . 2_564 ?
O5 Co1 O14 114.4(3) . 2_554 ?
O39 Co1 O14 111.9(2) 2_564 2_554 ?
O5 Co1 O2 110.8(2) . . ?
O39 Co1 O2 105.0(2) 2_564 . ?
O14 Co1 O2 109.9(2) 2_554 . ?
O3 Co2 O10 112.4(2) . 2_454 ?
O3 Co2 O6 122.8(2) . . ?
O10 Co2 O6 102.7(3) 2_454 . ?
O3 Co2 O19 103.8(2) . 2_454 ?
O10 Co2 O19 116.6(2) 2_454 2_454 ?
O6 Co2 O19 98.5(2) . 2_454 ?
O35 Co3 O4 105.0(3) 2_554 . ?
O35 Co3 O1 114.9(2) 2_554 . ?
O4 Co3 O1 115.6(3) . . ?
O35 Co3 O15 101.7(3) 2_554 2_554 ?
O4 Co3 O15 117.5(3) . 2_554 ?
O1 Co3 O15 101.6(2) . 2_554 ?
O12 Co4 O16 109.4(2) . . ?
O12 Co4 O7 105.2(2) . . ?
O16 Co4 O7 113.0(2) . . ?
O12 Co4 O8 117.3(2) . . ?
O16 Co4 O8 106.0(2) . . ?
O7 Co4 O8 106.2(2) . . ?
O17 Co5 O13 97.7(3) . . ?
O17 Co5 O18 108.0(2) . . ?
O13 Co5 O18 113.4(2) . . ?
O17 Co5 O9 113.2(2) . . ?
O13 Co5 O9 115.8(2) . . ?
O18 Co5 O9 108.3(2) . . ?
O21 Co6 O22 120.4(2) . . ?
O21 Co6 O20 98.9(2) . . ?
O22 Co6 O20 108.3(2) . . ?
O21 Co6 O30 108.0(2) . . ?
O22 Co6 O30 112.3(3) . . ?
O20 Co6 O30 107.5(2) . . ?
O11 Co7 O26 110.9(2) 1_565 . ?
O11 Co7 O28 110.5(2) 1_565 . ?
O26 Co7 O28 112.6(2) . . ?
O11 Co7 O25 105.9(3) 1_565 . ?
O26 Co7 O25 107.5(2) . . ?
O28 Co7 O25 109.1(2) . . ?
O38 Co8 O27 110.3(2) 1_655 . ?
O38 Co8 O34 116.7(2) 1_655 1_655 ?
O27 Co8 O34 102.1(3) . 1_655 ?
O38 Co8 O24 105.2(3) 1_655 . ?
O27 Co8 O24 121.3(2) . . ?
O34 Co8 O24 101.6(3) 1_655 . ?
O23 Co9 O36 107.3(2) 2_465 . ?
O23 Co9 O29 107.8(3) 2_465 . ?
O36 Co9 O29 119.5(3) . . ?
O23 Co9 O37 111.8(2) 2_465 . ?
O36 Co9 O37 109.2(2) . . ?
O29 Co9 O37 101.3(2) . . ?
O33 Co10 O31 114.2(3) . . ?
O33 Co10 O32 110.2(3) . . ?
O31 Co10 O32 96.8(2) . . ?
O33 Co10 O40 105.7(3) . . ?
O31 Co10 O40 120.7(2) . . ?
O32 Co10 O40 108.7(2) . . ?
O2 P1 O17 108.6(3) . 1_554 ?
O2 P1 O3 111.6(3) . . ?
O17 P1 O3 107.1(3) 1_554 . ?
O2 P1 O1 111.9(3) . . ?
O17 P1 O1 108.1(3) 1_554 . ?
O3 P1 O1 109.3(3) . . ?
O7 P2 O5 110.8(4) . . ?
O7 P2 O6 111.3(3) . . ?
O5 P2 O6 106.8(4) . . ?
O7 P2 O4 108.8(3) . . ?
O5 P2 O4 111.5(4) . . ?
O6 P2 O4 107.6(4) . . ?
O11 P3 O9 110.4(3) . . ?
O11 P3 O8 108.7(3) . . ?
O9 P3 O8 111.9(3) . . ?
O11 P3 O10 109.9(3) . . ?
O9 P3 O10 108.4(3) . . ?
O8 P3 O10 107.5(3) . . ?
O13 P4 O12 112.9(3) . . ?
O13 P4 O14 109.6(4) . . ?
O12 P4 O14 107.9(4) . . ?
O13 P4 O15 109.1(3) . . ?
O12 P4 O15 107.8(3) . . ?
O14 P4 O15 109.4(3) . . ?
O18 P5 O20 107.3(3) . . ?
O18 P5 O16 112.0(3) . . ?
O20 P5 O16 110.4(3) . . ?
O18 P5 O19 108.5(3) . . ?
O20 P5 O19 107.7(3) . . ?
O16 P5 O19 110.8(3) . . ?
O25 P6 O24 112.6(4) . . ?
O25 P6 O23 107.4(3) . . ?
O24 P6 O23 111.3(3) . . ?
O25 P6 O22 109.2(4) . . ?
O24 P6 O22 107.4(3) . . ?
O23 P6 O22 108.8(3) . . ?
O32 P7 O21 110.0(3) 2_565 . ?
O32 P7 O26 111.0(3) 2_565 . ?
O21 P7 O26 110.0(3) . . ?
O32 P7 O27 107.4(3) 2_565 . ?
O21 P7 O27 109.7(3) . . ?
O26 P7 O27 108.8(3) . . ?
O30 P8 O29 109.2(3) . . ?
O30 P8 O31 109.6(3) . . ?
O29 P8 O31 112.4(3) . . ?
O30 P8 O28 111.4(3) . . ?
O29 P8 O28 106.4(3) . . ?
O31 P8 O28 107.9(3) . . ?
O33 P9 O34 110.4(4) . . ?
O33 P9 O35 105.7(4) . . ?
O34 P9 O35 110.3(3) . . ?
O33 P9 O36 110.9(3) . . ?
O34 P9 O36 109.4(3) . . ?
O35 P9 O36 110.2(4) . . ?
O39 P10 O37 110.6(3) . . ?
O39 P10 O38 106.5(3) . . ?
O37 P10 O38 111.5(3) . . ?
O39 P10 O40 108.8(3) . . ?
O37 P10 O40 108.0(3) . . ?
O38 P10 O40 111.4(3) . . ?
P1 O1 Co3 129.1(3) . . ?
P1 O2 Co1 125.3(3) . . ?
P1 O3 Co2 138.4(4) . . ?
P2 O4 Co3 129.0(4) . . ?
P2 O5 Co1 144.5(5) . . ?
P2 O6 Co2 122.1(4) . . ?
P2 O7 Co4 148.3(4) . . ?
P3 O8 Co4 133.4(3) . . ?
P3 O9 Co5 128.1(3) . . ?
P3 O10 Co2 122.2(3) . 2 ?
P3 O11 Co7 147.9(4) . 1_545 ?
P4 O12 Co4 133.8(4) . . ?
P4 O13 Co5 131.7(4) . . ?
P4 O14 Co1 127.0(3) . 2_455 ?
P4 O15 Co3 135.3(4) . 2_455 ?
P5 O16 Co4 132.2(3) . . ?
P1 O17 Co5 142.4(4) 1_556 . ?
P5 O18 Co5 128.1(3) . . ?
P5 O19 Co2 129.9(3) . 2 ?
P5 O20 Co6 144.0(3) . . ?
P7 O21 Co6 127.0(3) . . ?
P6 O22 Co6 126.7(3) . . ?
P6 O23 Co9 145.4(3) . 2_564 ?
P6 O24 Co8 123.4(4) . . ?
P6 O25 Co7 144.5(4) . . ?
P7 O26 Co7 125.8(3) . . ?
P7 O27 Co8 128.2(3) . . ?
P8 O28 Co7 135.0(3) . . ?
P8 O29 Co9 135.7(4) . . ?
P8 O30 Co6 129.8(3) . . ?
P8 O31 Co10 130.6(3) . . ?
P7 O32 Co10 141.3(3) 2_464 . ?
P9 O33 Co10 147.1(4) . . ?
P9 O34 Co8 120.3(3) . 1_455 ?
P9 O35 Co3 140.2(4) . 2_455 ?
P9 O36 Co9 128.1(4) . . ?
P10 O37 Co9 135.5(3) . . ?
P10 O38 Co8 143.5(4) . 1_455 ?
P10 O39 Co1 151.7(3) . 2_465 ?
P10 O40 Co10 114.6(3) . . ?
N1 C1 C2 111.8(6) . . ?
C3 C2 C1 111.3(6) . . ?
C2 C3 N2 113.0(7) . . ?
N3 C4 C5 113.2(7) . . ?
C4 C5 C6 116.7(8) . . ?
N4 C6 C5 112.4(9) . . ?
C8 C7 N5 109.9(12) . . ?
C7 C8 C9 105.1(10) . . ?
N6 C9 C8 108.8(8) . . ?
C11 C10 N7 98.5(17) . . ?
C10 C11 C12 90.1(15) . . ?
N8 C12 C11 105.0(11) . . ?

loop_
_geom_bond_atom_site_label_1
_geom_bond_atom_site_label_2
_geom_bond_distance
_geom_bond_site_symmetry_2
_geom_bond_publ_flag
Co1 O5 1.916(6) . ?
Co1 O39 1.928(5) 2_564 ?
Co1 O14 1.941(5) 2_554 ?
Co1 O2 1.971(5) . ?
Co2 O3 1.926(6) . ?
Co2 O10 1.934(5) 2_454 ?
Co2 O6 1.968(6) . ?
Co2 O19 1.990(5) 2_454 ?
Co3 O35 1.888(5) 2_554 ?
Co3 O4 1.911(6) . ?
Co3 O1 1.956(5) . ?
Co3 O15 1.955(5) 2_554 ?
Co4 O12 1.912(5) . ?
Co4 O16 1.930(5) . ?
Co4 O7 1.934(6) . ?
Co4 O8 1.947(5) . ?
Co5 O17 1.916(6) . ?
Co5 O13 1.929(5) . ?
Co5 O18 1.953(5) . ?
Co5 O9 1.972(5) . ?
Co6 O21 1.926(5) . ?
Co6 O22 1.928(6) . ?
Co6 O20 1.942(5) . ?
Co6 O30 1.940(5) . ?
Co7 O11 1.916(5) 1_565 ?
Co7 O26 1.931(5) . ?
Co7 O28 1.934(5) . ?
Co7 O25 1.942(6) . ?
Co8 O38 1.921(6) 1_655 ?
Co8 O27 1.951(5) . ?
Co8 O34 1.971(6) 1_655 ?
Co8 O24 1.999(6) . ?
Co9 O23 1.923(5) 2_465 ?
Co9 O36 1.924(5) . ?
Co9 O29 1.936(6) . ?
Co9 O37 1.981(5) . ?
Co10 O33 1.919(6) . ?
Co10 O31 1.945(5) . ?
Co10 O32 1.959(6) . ?
Co10 O40 1.981(5) . ?
P1 O2 1.530(5) . ?
P1 O17 1.528(6) 1_554 ?
P1 O3 1.534(6) . ?
P1 O1 1.538(5) . ?
P2 O7 1.520(6) . ?
P2 O5 1.516(6) . ?
P2 O6 1.531(6) . ?
P2 O4 1.546(6) . ?
P3 O11 1.513(5) . ?
P3 O9 1.540(5) . ?
P3 O8 1.544(5) . ?
P3 O10 1.553(5) . ?
P4 O13 1.515(6) . ?
P4 O12 1.532(6) . ?
P4 O14 1.533(6) . ?
P4 O15 1.536(5) . ?
P5 O18 1.524(5) . ?
P5 O20 1.537(5) . ?
P5 O16 1.543(5) . ?
P5 O19 1.559(5) . ?
P6 O25 1.510(6) . ?
P6 O24 1.526(6) . ?
P6 O23 1.523(5) . ?
P6 O22 1.550(6) . ?
P7 O32 1.517(6) 2_565 ?
P7 O21 1.526(5) . ?
P7 O26 1.535(5) . ?
P7 O27 1.547(5) . ?
P8 O30 1.527(5) . ?
P8 O29 1.522(7) . ?
P8 O31 1.530(5) . ?
P8 O28 1.544(5) . ?
P9 O33 1.524(6) . ?
P9 O34 1.531(5) . ?
P9 O35 1.532(6) . ?
P9 O36 1.531(6) . ?
P10 O39 1.523(5) . ?
P10 O37 1.523(5) . ?
P10 O38 1.528(5) . ?
P10 O40 1.544(6) . ?
O10 Co2 1.934(5) 2 ?
O11 Co7 1.916(5) 1_545 ?
O14 Co1 1.941(5) 2_455 ?
O15 Co3 1.955(5) 2_455 ?
O17 P1 1.528(6) 1_556 ?
O19 Co2 1.990(5) 2 ?
O23 Co9 1.923(5) 2_564 ?
O32 P7 1.517(6) 2_464 ?
O34 Co8 1.971(6) 1_455 ?
O35 Co3 1.888(5) 2_455 ?
O38 Co8 1.921(6) 1_455 ?
O39 Co1 1.928(5) 2_465 ?
C1 N1 1.482(10) . ?
C1 C2 1.549(11) . ?
C2 C3 1.508(11) . ?
C3 N2 1.507(12) . ?
C4 N3 1.467(10) . ?
C4 C5 1.504(12) . ?
C5 C6 1.515(13) . ?
C6 N4 1.468(13) . ?
C7 C8 1.454(17) . ?
C7 N5 1.570(14) . ?
C8 C9 1.565(15) . ?
C9 N6 1.499(11) . ?
C10 C11 1.24(2) . ?
C10 N7 1.86(2) . ?
C11 C12 1.66(2) . ?
C12 N8 1.428(15) . ?
